data_2213400
loop_
_publ_author_name
'Lei Li'
'Tong-Liang Hu'
'Xian-He Bu'

_publ_section_title
;<i>catena</i>-Poly[[[\m-5,5'-di-2-pyridyl-1,1'-(<i>p</i>-phenylenedimethylene)bis(1<i>H</i>-tetrazole)]-[chloridocopper(II)]-di-\m-chlorido-[chloridocopper(II)]]
 acetonitrile solvate]
;
_journal_coeditor_code HK2223
_journal_issue 5
_journal_name_full 'Acta Crystallographica Section E'
_journal_page_first m1393
_journal_page_last m1394
_journal_paper_doi 10.1107/S1600536807016704
_journal_volume 63
_journal_year 2007
_chemical_formula_iupac '[Cu2 Cl4 (C20 H16 N10)], C2 H3 N'
_chemical_formula_moiety 'C20 H16 Cl4 Cu2 N10, 2(C2 H3 N)'
_chemical_formula_sum 'C24 H22 Cl4 Cu2 N12'
_chemical_formula_weight 747.44
_chemical_name_systematic
;
catena-Poly[[\m-5,5'-di-2-pyridyl-1,1'-(p-
phenylenedimethylene)bis(1H-tetrazole)]-[chloridocopper(II)]-di-\m-chlorido-
[chloridocopper(II)] acetonitrile solvate]
;
_space_group_IT_number 14
_symmetry_cell_setting monoclinic
_symmetry_space_group_name_Hall '-P 2yn'
_symmetry_space_group_name_H-M 'P 1 21/n 1'
_atom_sites_solution_hydrogens geom
_atom_sites_solution_primary direct
_atom_sites_solution_secondary difmap
_audit_creation_method SHELXL-97
_cell_angle_alpha 90.00
_cell_angle_beta 98.72(3)
_cell_angle_gamma 90.00
_cell_formula_units_Z 2
_cell_length_a 7.7541(16)
_cell_length_b 17.086(3)
_cell_length_c 11.383(2)
_cell_measurement_reflns_used 3453
_cell_measurement_temperature 294(2)
_cell_measurement_theta_max 27.8684
_cell_measurement_theta_min 1.8099
_cell_volume 1490.7(5)
_computing_cell_refinement CrystalClear
_computing_data_collection 'CrystalClear (Rigaku/MSC, 2005)'
_computing_data_reduction CrystalClear
_computing_molecular_graphics 'SHELXTL (Bruker, 1998)'
_computing_publication_material SHELXTL
_computing_structure_refinement 'SHELXL97 (Sheldrick, 1997)'
_computing_structure_solution 'SHELXS97 (Sheldrick, 1997)'
_diffrn_ambient_temperature 294(2)
_diffrn_measured_fraction_theta_full 0.997
_diffrn_measured_fraction_theta_max 0.997
_diffrn_measurement_device_type 'Rigaku R-AXIS RAPID-S'
_diffrn_measurement_method \w
_diffrn_radiation_monochromator graphite
_diffrn_radiation_source 'fine-focus sealed tube'
_diffrn_radiation_type MoK\a
_diffrn_radiation_wavelength 0.71073
_diffrn_reflns_av_R_equivalents 0.0392
_diffrn_reflns_av_sigmaI/netI 0.0484
_diffrn_reflns_limit_h_max 9
_diffrn_reflns_limit_h_min -8
_diffrn_reflns_limit_k_max 20
_diffrn_reflns_limit_k_min -20
_diffrn_reflns_limit_l_max 13
_diffrn_reflns_limit_l_min -11
_diffrn_reflns_number 8990
_diffrn_reflns_theta_full 25.00
_diffrn_reflns_theta_max 25.00
_diffrn_reflns_theta_min 2.17
_diffrn_standards_decay_% 0
_diffrn_standards_interval_time 0
_diffrn_standards_number 0
_exptl_absorpt_coefficient_mu 1.824
_exptl_absorpt_correction_T_max 0.7438
_exptl_absorpt_correction_T_min 0.6975
_exptl_absorpt_correction_type multi-scan
_exptl_absorpt_process_details '(SADABS; Sheldrick, 1996)'
_exptl_crystal_colour green
_exptl_crystal_density_diffrn 1.665
_exptl_crystal_density_method 'not measured'
_exptl_crystal_description block
_exptl_crystal_F_000 752
_exptl_crystal_size_max 0.20
_exptl_crystal_size_mid 0.18
_exptl_crystal_size_min 0.16
_refine_diff_density_max 0.359
_refine_diff_density_min -0.251
_refine_ls_extinction_method none
_refine_ls_goodness_of_fit_ref 1.058
_refine_ls_hydrogen_treatment constr
_refine_ls_matrix_type full
_refine_ls_number_parameters 191
_refine_ls_number_reflns 2625
_refine_ls_number_restraints 0
_refine_ls_restrained_S_all 1.058
_refine_ls_R_factor_all 0.0439
_refine_ls_R_factor_gt 0.0343
_refine_ls_shift/su_max 0.001
_refine_ls_shift/su_mean 0.000
_refine_ls_structure_factor_coef Fsqd
_refine_ls_weighting_details 'calc w=1/[\s^2^(Fo^2^)+(0.0407P)^2^+0.2933P] where P=(Fo^2^+2Fc^2^)/3'
_refine_ls_weighting_scheme calc
_refine_ls_wR_factor_gt 0.0770
_refine_ls_wR_factor_ref 0.0812
_reflns_number_gt 2196
_reflns_number_total 2625
_reflns_threshold_expression I>2\s(I)
_cod_data_source_file hk2223.cif
_cod_data_source_block I
_cod_depositor_comments
;

2020-03-23
Z value and formula fixed to values more according to usual
chemical conventions.                 miguel
;
_cod_original_formula_sum 'C12 H11 Cl2 Cu N6'
_cod_original_formula_weight 373.72
_cod_original_formula_moiety 'C10 H8 Cl2 Cu N5, C2 H3 N'
_cod_original_formula_units_Z 4
_cod_original_cell_volume 1490.6(5)
_cod_original_sg_symbol_H-M 'P 21/n'
_cod_database_code 2213400
_cod_database_fobs_code 2213400

loop_
_symmetry_equiv_pos_as_xyz
'x, y, z'
'-x+1/2, y+1/2, -z+1/2'
'-x, -y, -z'
'x-1/2, -y-1/2, z-1/2'

loop_
_atom_site_type_symbol
_atom_site_label
_atom_site_fract_x
_atom_site_fract_y
_atom_site_fract_z
_atom_site_U_iso_or_equiv
_atom_site_adp_type
_atom_site_calc_flag
_atom_site_refinement_flags
_atom_site_occupancy
Cu Cu1 0.49466(5) 0.911789(18) 0.42934(3) 0.03500(14) Uani d . 1
Cl Cl1 0.62722(12) 0.93107(5) 0.27020(7) 0.0540(2) Uani d . 1
Cl Cl2 0.31100(10) 1.01398(4) 0.38768(6) 0.0418(2) Uani d . 1
N N1 0.6271(3) 0.81352(13) 0.47460(19) 0.0357(5) Uani d . 1
N N2 0.7789(3) 0.78211(14) 0.4518(2) 0.0444(6) Uani d . 1
N N3 0.8033(4) 0.71605(14) 0.5078(2) 0.0455(6) Uani d . 1
N N4 0.6653(3) 0.70428(13) 0.5667(2) 0.0373(6) Uani d . 1
N N5 0.3410(3) 0.85939(13) 0.54312(19) 0.0356(5) Uani d . 1
N N6 0.2686(5) 0.7169(2) 0.3166(3) 0.0808(11) Uani d . 1
C C1 0.5578(4) 0.76548(15) 0.5459(2) 0.0343(6) Uani d . 1
C C2 0.3945(4) 0.78746(15) 0.5848(2) 0.0339(6) Uani d . 1
C C3 0.3007(4) 0.74384(18) 0.6550(2) 0.0443(8) Uani d . 1
H H3 0.3382 0.6942 0.6811 0.053 Uiso calc R 1
C C4 0.1490(4) 0.77560(19) 0.6857(3) 0.0495(8) Uani d . 1
H H4 0.0835 0.7474 0.7330 0.059 Uiso calc R 1
C C5 0.0963(4) 0.84870(19) 0.6459(3) 0.0481(8) Uani d . 1
H H5 -0.0043 0.8710 0.6666 0.058 Uiso calc R 1
C C6 0.1958(4) 0.88893(17) 0.5742(3) 0.0434(7) Uani d . 1
H H6 0.1596 0.9384 0.5468 0.052 Uiso calc R 1
C C7 0.6616(4) 0.63180(16) 0.6365(3) 0.0444(7) Uani d . 1
H H7A 0.5999 0.6416 0.7030 0.053 Uiso calc R 1
H H7B 0.7801 0.6168 0.6682 0.053 Uiso calc R 1
C C8 0.5738(4) 0.56504(15) 0.5631(2) 0.0359(7) Uani d . 1
C C9 0.5949(4) 0.55276(17) 0.4459(3) 0.0438(7) Uani d . 1
H H9 0.6594 0.5884 0.4086 0.053 Uiso calc R 1
C C10 0.4777(4) 0.51128(16) 0.6168(2) 0.0412(7) Uani d . 1
H H10 0.4620 0.5183 0.6955 0.049 Uiso calc R 1
C C11 0.1944(5) 0.6666(2) 0.3496(3) 0.0560(9) Uani d . 1
C C12 0.0997(5) 0.6014(2) 0.3925(3) 0.0689(11) Uani d . 1
H H12A 0.0080 0.6212 0.4321 0.103 Uiso calc R 1
H H12B 0.1784 0.5705 0.4471 0.103 Uiso calc R 1
H H12C 0.0503 0.5694 0.3265 0.103 Uiso calc R 1

loop_
_atom_site_aniso_label
_atom_site_aniso_U_11
_atom_site_aniso_U_22
_atom_site_aniso_U_33
_atom_site_aniso_U_12
_atom_site_aniso_U_13
_atom_site_aniso_U_23
Cu1 0.0432(2) 0.0245(2) 0.0382(2) 0.00057(15) 0.00904(15) 0.00134(13)
Cl1 0.0707(6) 0.0441(5) 0.0535(5) 0.0048(4) 0.0301(4) 0.0069(3)
Cl2 0.0481(5) 0.0311(4) 0.0441(4) 0.0049(3) 0.0007(3) 0.0046(3)
N1 0.0391(15) 0.0283(13) 0.0400(13) -0.0009(11) 0.0074(10) -0.0020(10)
N2 0.0443(17) 0.0379(15) 0.0514(15) 0.0002(12) 0.0090(12) -0.0036(11)
N3 0.0446(18) 0.0331(14) 0.0577(16) 0.0030(12) 0.0044(12) -0.0024(11)
N4 0.0425(16) 0.0276(13) 0.0399(13) 0.0008(11) -0.0003(11) -0.0020(10)
N5 0.0407(15) 0.0281(13) 0.0383(13) -0.0001(11) 0.0067(10) 0.0010(10)
N6 0.091(3) 0.084(3) 0.063(2) -0.010(2) -0.0011(19) 0.0074(18)
C1 0.0441(19) 0.0254(15) 0.0316(14) 0.0004(13) -0.0005(12) -0.0046(11)
C2 0.0417(18) 0.0269(15) 0.0315(14) -0.0051(13) 0.0005(11) -0.0023(11)
C3 0.051(2) 0.0342(17) 0.0467(17) -0.0044(15) 0.0049(14) 0.0125(13)
C4 0.050(2) 0.054(2) 0.0461(18) -0.0079(17) 0.0104(14) 0.0105(14)
C5 0.045(2) 0.052(2) 0.0495(18) -0.0013(16) 0.0131(14) -0.0017(15)
C6 0.045(2) 0.0355(17) 0.0502(18) -0.0002(15) 0.0107(14) 0.0019(13)
C7 0.053(2) 0.0312(16) 0.0461(17) 0.0048(15) -0.0002(14) 0.0049(12)
C8 0.0416(18) 0.0255(14) 0.0390(16) 0.0083(13) 0.0009(12) 0.0028(11)
C9 0.051(2) 0.0337(17) 0.0472(18) -0.0045(15) 0.0095(14) 0.0052(13)
C10 0.050(2) 0.0357(17) 0.0376(16) 0.0018(14) 0.0064(13) -0.0007(12)
C11 0.058(3) 0.065(3) 0.0415(19) 0.013(2) -0.0035(16) -0.0064(17)
C12 0.064(3) 0.062(2) 0.084(3) 0.009(2) 0.021(2) -0.013(2)

loop_
_atom_type_symbol
_atom_type_description
_atom_type_scat_dispersion_real
_atom_type_scat_dispersion_imag
_atom_type_scat_source
C C 0.0033 0.0016 'International Tables Vol C Tables 4.2.6.8 and 6.1.1.4'
H H 0.0000 0.0000 'International Tables Vol C Tables 4.2.6.8 and 6.1.1.4'
N N 0.0061 0.0033 'International Tables Vol C Tables 4.2.6.8 and 6.1.1.4'
Cl Cl 0.1484 0.1585 'International Tables Vol C Tables 4.2.6.8 and 6.1.1.4'
Cu Cu 0.3201 1.2651 'International Tables Vol C Tables 4.2.6.8 and 6.1.1.4'

loop_
_geom_angle_atom_site_label_1
_geom_angle_atom_site_label_2
_geom_angle_atom_site_label_3
_geom_angle_site_symmetry_1
_geom_angle_site_symmetry_3
_geom_angle
_geom_angle_publ_flag
N1 Cu1 N5 . . 78.40(9) yes
N1 Cu1 Cl1 . . 92.94(7) yes
N5 Cu1 Cl1 . . 159.97(7) yes
N1 Cu1 Cl2 . . 171.46(7) yes
N5 Cu1 Cl2 . . 93.48(7) yes
Cl1 Cu1 Cl2 . . 93.94(3) yes
N1 Cu1 Cl2 . 3_676 89.48(7) yes
N5 Cu1 Cl2 . 3_676 91.56(6) yes
Cl1 Cu1 Cl2 . 3_676 106.53(4) yes
Cl2 Cu1 Cl2 . 3_676 93.40(3) yes
Cu1 Cl2 Cu1 . 3_676 86.60(3) yes
C1 N1 N2 . . 108.5(2) ?
C1 N1 Cu1 . . 116.06(19) ?
N2 N1 Cu1 . . 135.43(18) ?
N3 N2 N1 . . 108.5(2) ?
N2 N3 N4 . . 107.7(2) ?
C1 N4 N3 . . 108.2(2) ?
C1 N4 C7 . . 133.7(3) ?
N3 N4 C7 . . 118.1(2) ?
C6 N5 C2 . . 118.5(3) ?
C6 N5 Cu1 . . 125.99(19) ?
C2 N5 Cu1 . . 115.51(19) ?
N1 C1 N4 . . 107.1(3) ?
N1 C1 C2 . . 118.7(2) ?
N4 C1 C2 . . 134.2(3) ?
N5 C2 C3 . . 122.1(3) ?
N5 C2 C1 . . 111.2(2) ?
C3 C2 C1 . . 126.7(3) ?
C2 C3 C4 . . 118.5(3) ?
C2 C3 H3 . . 120.8 ?
C4 C3 H3 . . 120.8 ?
C5 C4 C3 . . 119.7(3) ?
C5 C4 H4 . . 120.2 ?
C3 C4 H4 . . 120.2 ?
C4 C5 C6 . . 118.8(3) ?
C4 C5 H5 . . 120.6 ?
C6 C5 H5 . . 120.6 ?
N5 C6 C5 . . 122.5(3) ?
N5 C6 H6 . . 118.8 ?
C5 C6 H6 . . 118.8 ?
N4 C7 C8 . . 112.3(2) ?
N4 C7 H7A . . 109.1 ?
C8 C7 H7A . . 109.1 ?
N4 C7 H7B . . 109.1 ?
C8 C7 H7B . . 109.1 ?
H7A C7 H7B . . 107.9 ?
C10 C8 C9 . . 118.4(3) ?
C10 C8 C7 . . 118.9(3) ?
C9 C8 C7 . . 122.5(3) ?
C10 C9 C8 3_666 . 121.3(3) ?
C10 C9 H9 3_666 . 119.3 ?
C8 C9 H9 . . 119.3 ?
C9 C10 C8 3_666 . 120.3(3) ?
C9 C10 H10 3_666 . 119.9 ?
C8 C10 H10 . . 119.9 ?
N6 C11 C12 . . 179.6(5) ?
C11 C12 H12A . . 109.5 ?
C11 C12 H12B . . 109.5 ?
H12A C12 H12B . . 109.5 ?
C11 C12 H12C . . 109.5 ?
H12A C12 H12C . . 109.5 ?
H12B C12 H12C . . 109.5 ?

loop_
_geom_bond_atom_site_label_1
_geom_bond_atom_site_label_2
_geom_bond_site_symmetry_2
_geom_bond_distance
_geom_bond_publ_flag
Cu1 N1 . 1.995(2) yes
Cu1 N5 . 2.090(2) yes
Cu1 Cl1 . 2.2385(10) yes
Cu1 Cl2 . 2.2576(9) yes
Cu1 Cl2 3_676 2.6955(10) yes
Cl2 Cu1 3_676 2.6955(10) ?
N1 C1 . 1.324(3) ?
N1 N2 . 1.354(3) ?
N2 N3 . 1.296(3) ?
N4 C1 . 1.336(4) ?
N4 N3 . 1.361(4) ?
N4 C7 . 1.474(3) ?
N5 C6 . 1.330(4) ?
C2 N5 . 1.359(3) ?
C2 C3 . 1.378(4) ?
C2 C1 . 1.453(4) ?
C3 C4 . 1.387(5) ?
C3 H3 . 0.9300 ?
C4 H4 . 0.9300 ?
C5 C4 . 1.370(4) ?
C5 H5 . 0.9300 ?
C6 C5 . 1.387(4) ?
C6 H6 . 0.9300 ?
C7 H7A . 0.9700 ?
C7 H7B . 0.9700 ?
C8 C10 . 1.382(4) ?
C8 C7 . 1.513(4) ?
C9 C10 3_666 1.379(4) ?
C9 C8 . 1.384(4) ?
C9 H9 . 0.9300 ?
C10 C9 3_666 1.379(4) ?
C10 H10 . 0.9300 ?
C11 N6 . 1.129(5) ?
C11 C12 . 1.459(5) ?
C12 H12A . 0.9600 ?
C12 H12B . 0.9600 ?
C12 H12C . 0.9600 ?

loop_
_geom_torsion_atom_site_label_1
_geom_torsion_atom_site_label_2
_geom_torsion_atom_site_label_3
_geom_torsion_atom_site_label_4
_geom_torsion_site_symmetry_1
_geom_torsion_site_symmetry_4
_geom_torsion
N5 Cu1 Cl2 Cu1 . 3_676 91.78(6)
Cl1 Cu1 Cl2 Cu1 . 3_676 -106.85(3)
Cl2 Cu1 Cl2 Cu1 3_676 3_676 0.0
N5 Cu1 N1 C1 . . 1.72(19)
Cl1 Cu1 N1 C1 . . -160.06(19)
Cl2 Cu1 N1 C1 3_676 . 93.42(19)
N5 Cu1 N1 N2 . . -176.9(3)
Cl1 Cu1 N1 N2 . . 21.4(3)
Cl2 Cu1 N1 N2 3_676 . -85.2(3)
N1 Cu1 N5 C6 . . 178.9(2)
Cl1 Cu1 N5 C6 . . -115.3(3)
Cl2 Cu1 N5 C6 . . -3.8(2)
Cl2 Cu1 N5 C6 3_676 . 89.7(2)
N1 Cu1 N5 C2 . . -3.31(18)
Cl1 Cu1 N5 C2 . . 62.5(3)
Cl2 Cu1 N5 C2 . . 174.04(18)
Cl2 Cu1 N5 C2 3_676 . -92.46(18)
C1 N1 N2 N3 . . -0.1(3)
Cu1 N1 N2 N3 . . 178.59(19)
N1 N2 N3 N4 . . 0.5(3)
C1 N4 N3 N2 . . -0.7(3)
C7 N4 N3 N2 . . 179.2(2)
C2 N5 C6 C5 . . -0.9(4)
Cu1 N5 C6 C5 . . 176.8(2)
N2 N1 C1 N4 . . -0.4(3)
Cu1 N1 C1 N4 . . -179.31(16)
N2 N1 C1 C2 . . 178.9(2)
Cu1 N1 C1 C2 . . 0.0(3)
N3 N4 C1 N1 . . 0.6(3)
C7 N4 C1 N1 . . -179.2(3)
N3 N4 C1 C2 . . -178.5(3)
C7 N4 C1 C2 . . 1.6(5)
C1 N4 C7 C8 . . 91.1(4)
N3 N4 C7 C8 . . -88.7(3)
C3 C2 N5 C6 . . 1.8(4)
C1 C2 N5 C6 . . -177.9(2)
C3 C2 N5 Cu1 . . -176.1(2)
C1 C2 N5 Cu1 . . 4.1(3)
N5 C2 C1 N1 . . -2.7(4)
C3 C2 C1 N1 . . 177.5(3)
N5 C2 C1 N4 . . 176.3(3)
C3 C2 C1 N4 . . -3.5(5)
N5 C2 C3 C4 . . -1.4(4)
C1 C2 C3 C4 . . 178.3(3)
C2 C3 C4 C5 . . 0.1(5)
C6 C5 C4 C3 . . 0.8(5)
N5 C6 C5 C4 . . -0.4(5)
C10 C8 C7 N4 . . -145.7(3)
C9 C8 C7 N4 . . 38.5(4)
C9 C8 C10 C9 . 3_666 -0.1(5)
C7 C8 C10 C9 . 3_666 -176.1(3)
C10 C9 C8 C10 3_666 . 0.1(5)
C10 C9 C8 C7 3_666 . 175.9(3)
